data_4326925
loop_
_publ_author_name
'Manolis J. Manos'
'Marios S. Markoulides'
'Christos D. Malliakas'
'Giannis S. Papaefstathiou'
'Nikos Chronakis'
'Mercouri G. Kanatzidis'
'Pantelis N. Trikalitis'
'Anastasios J. Tasiopoulos'

_publ_section_title
;
 A Highly Porous Interpenetrated Metal-Organic Framework from the Use of a
 Novel Nanosized Organic Linker
;
_journal_name_full 'Inorganic Chemistry'
_journal_page_first 11297
_journal_page_last 11299
_journal_paper_doi 10.1021/ic201919q
_journal_volume 50
_journal_year 2011
_chemical_absolute_configuration unk
_chemical_formula_sum 'C344 H224 N24 O60 Zn16'
_chemical_formula_weight 6699.39
_chemical_name_systematic
; 
 ? 
;
_space_group_IT_number 146
_symmetry_cell_setting trigonal
_symmetry_space_group_name_Hall 'R 3'
_symmetry_space_group_name_H-M 'R 3 :H'
_atom_sites_solution_hydrogens geom
_atom_sites_solution_primary direct
_atom_sites_solution_secondary difmap
_audit_creation_method SHELXL-97
_cell_angle_alpha 90.00
_cell_angle_beta 90.00
_cell_angle_gamma 120.00
_cell_formula_units_Z 3
_cell_length_a 52.143(4)
_cell_length_b 52.143(4)
_cell_length_c 31.870(3)
_cell_measurement_reflns_used 20238
_cell_measurement_temperature 100(2)
_cell_volume 75042(11)
_computing_structure_refinement 'SHELXL-97 (Sheldrick, 2008)'
_computing_structure_solution 'SHELXS-97 (Sheldrick, 2008)'
_diffrn_ambient_temperature 100(2)
_diffrn_detector_area_resol_mean 6.67
_diffrn_measured_fraction_theta_full 0.996
_diffrn_measured_fraction_theta_max 0.996
_diffrn_measurement_device '2-circle goniometer'
_diffrn_measurement_device_type 'STOE IPDS 2'
_diffrn_measurement_method 'rotation method'
_diffrn_radiation_monochromator 'plane graphite'
_diffrn_radiation_source 'sealed X-ray tube, 12 x 0.4 mm long-fine focus'
_diffrn_radiation_type MoK\a
_diffrn_radiation_wavelength 0.71073
_diffrn_reflns_av_R_equivalents 0.0833
_diffrn_reflns_av_sigmaI/netI 0.3213
_diffrn_reflns_limit_h_max 62
_diffrn_reflns_limit_h_min -54
_diffrn_reflns_limit_k_max 54
_diffrn_reflns_limit_k_min -62
_diffrn_reflns_limit_l_max 37
_diffrn_reflns_limit_l_min -27
_diffrn_reflns_number 83073
_diffrn_reflns_theta_full 25.00
_diffrn_reflns_theta_max 25.00
_diffrn_reflns_theta_min 1.35
_exptl_absorpt_coefficient_mu 0.401
_exptl_absorpt_correction_T_max 0.8892
_exptl_absorpt_correction_T_min 0.8247
_exptl_absorpt_correction_type integration
_exptl_absorpt_process_details X-Shape2
_exptl_crystal_density_diffrn 0.445
_exptl_crystal_F_000 10248
_exptl_crystal_size_max 0.50
_exptl_crystal_size_mid 0.32
_exptl_crystal_size_min 0.30
_refine_diff_density_max 0.149
_refine_diff_density_min -0.116
_refine_diff_density_rms 0.018
_refine_ls_abs_structure_details 'Flack H D (1983), Acta Cryst. A39, 876-881'
_refine_ls_abs_structure_Flack 0.517(7)
_refine_ls_extinction_method none
_refine_ls_goodness_of_fit_ref 0.944
_refine_ls_hydrogen_treatment constr
_refine_ls_matrix_type full
_refine_ls_number_parameters 1334
_refine_ls_number_reflns 49650
_refine_ls_number_restraints 135
_refine_ls_restrained_S_all 0.965
_refine_ls_R_factor_all 0.1222
_refine_ls_R_factor_gt 0.0402
_refine_ls_shift/su_max 0.010
_refine_ls_shift/su_mean 0.001
_refine_ls_structure_factor_coef Fsqd
_refine_ls_weighting_details 'calc w=1/[\s^2^(Fo^2^)+(0.0172P)^2^] where P=(Fo^2^+2Fc^2^)/3'
_refine_ls_weighting_scheme calc
_refine_ls_wR_factor_gt 0.0708
_refine_ls_wR_factor_ref 0.0807
_reflns_number_gt 22483
_reflns_number_total 49650
_reflns_threshold_expression >2sigma(I)
_cod_data_source_file ic201919q_si_002.cif
_cod_data_source_block mm_rod
_cod_original_cell_volume 75043(10)
_cod_original_sg_symbol_H-M 'R 3'
_cod_database_code 4326925

loop_
_symmetry_equiv_pos_as_xyz
'x, y, z'
'-y, x-y, z'
'-x+y, -x, z'
'x+2/3, y+1/3, z+1/3'
'-y+2/3, x-y+1/3, z+1/3'
'-x+y+2/3, -x+1/3, z+1/3'
'x+1/3, y+2/3, z+2/3'
'-y+1/3, x-y+2/3, z+2/3'
'-x+y+1/3, -x+2/3, z+2/3'

loop_
_atom_site_label
_atom_site_type_symbol
_atom_site_fract_x
_atom_site_fract_y
_atom_site_fract_z
_atom_site_U_iso_or_equiv
_atom_site_adp_type
_atom_site_occupancy
_atom_site_symmetry_multiplicity
_atom_site_calc_flag
_atom_site_refinement_flags
Zn1 Zn 0.147164(15) 0.352985(15) 0.73656(7) 0.0836(2) Uani 1 1 d .
Zn2 Zn 0.0000 0.0000 0.32503(8) 0.0829(4) Uani 1 3 d S
Zn3 Zn 0.15554(2) 0.29810(2) 0.75115(7) 0.1222(4) Uani 1 1 d .
Zn4 Zn 0.20956(2) 0.35969(2) 0.72045(7) 0.1209(4) Uani 1 1 d .
Zn5 Zn 0.15576(2) 0.32142(2) 0.65850(8) 0.1251(4) Uani 1 1 d .
Zn6 Zn -0.00777(2) 0.03096(2) 0.40435(7) 0.1210(3) Uani 1 1 d .
O1 O 0.11535(11) 0.34963(11) 0.69932(18) 0.0924(17) Uani 1 1 d .
O2 O 0.00040(10) 0.03364(10) 0.29890(18) 0.0969(17) Uani 1 1 d .
O3 O 0.12790(9) 0.33943(10) 0.78992(18) 0.0956(16) Uani 1 1 d .
O4 O 0.17218(10) 0.39549(9) 0.74402(15) 0.0881(14) Uani 1 1 d .
O5 O 0.21491(11) 0.39680(11) 0.73876(19) 0.1300(19) Uani 1 1 d .
O6 O 0.02351(13) 0.06007(12) 0.4361(2) 0.143(2) Uani 1 1 d .
O7 O 0.18691(13) 0.30144(13) 0.7786(2) 0.152(3) Uani 1 1 d .
O8 O 0.19227(16) 0.33367(18) 0.6313(3) 0.222(4) Uani 1 1 d D
O9 O 0.14441(16) 0.26511(18) 0.7129(3) 0.193(3) Uani 1 1 d D
O10 O 0.22557(16) 0.36819(17) 0.6697(2) 0.158(3) Uani 1 1 d D
O11 O -0.01260(16) 0.04905(17) 0.3538(3) 0.159(3) Uani 1 1 d .
O12 O 0.12968(13) 0.29940(14) 0.7942(3) 0.177(3) Uani 1 1 d .
O13 O 0.12798(14) 0.33409(14) 0.6430(3) 0.160(3) Uani 1 1 d .
O14 O 0.16912(8) 0.33314(9) 0.71488(16) 0.0886(12) Uani 1 1 d .
O15 O 0.1359(2) 0.28107(14) 0.6522(3) 0.169(3) Uani 1 1 d .
O16 O 0.0000 0.0000 0.3842(3) 0.098(2) Uani 1 3 d S
O17 O 0.05118(13) 0.03716(13) 0.4474(2) 0.170(3) Uani 1 1 d .
O18 O 0.22522(18) 0.33964(16) 0.7467(3) 0.206(4) Uani 1 1 d .
O19 O 0.0000 0.0000 0.2266(5) 0.227(7) Uani 1 3 d SD
H19O H 0.0102 -0.0072 0.2354 0.341 Uiso 0.33 1 calc PR
O20 O 0.0000 0.0000 0.5329(5) 0.305(12) Uani 1 3 d SD
H20O H -0.0079 -0.0175 0.5241 0.457 Uiso 0.33 1 calc PR
O21 O 0.40029(17) 0.44659(19) 0.3302(3) 0.254(5) Uani 1 1 d D
H21O H 0.4066 0.4622 0.3444 0.381 Uiso 1 1 calc R
O22 O -0.05255(17) 0.39896(17) 0.4349(3) 0.285(5) Uani 1 1 d D
H22O H -0.0381 0.4034 0.4189 0.428 Uiso 1 1 calc R
N1 N 0.12241(15) 0.07262(12) 0.1478(2) 0.119(2) Uani 1 1 d .
N2 N -0.03263(13) 0.14709(14) 0.2237(2) 0.119(2) Uani 1 1 d .
N3 N 0.02636(14) 0.35951(13) 0.5282(2) 0.119(2) Uani 1 1 d .
N4 N -0.10913(11) 0.30249(13) 0.2967(2) 0.1056(19) Uani 1 1 d .
N5 N 0.0615(2) 0.12919(17) 0.6161(3) 0.195(5) Uani 1 1 d D
N6 N 0.37187(18) 0.5305(2) 0.2148(4) 0.172(4) Uani 1 1 d D
N7 N 0.3016(2) 0.3972(3) 0.4726(4) 0.217(5) Uani 1 1 d D
N8 N 0.3703(2) 0.33362(19) 0.2303(4) 0.190(4) Uani 1 1 d D
C1 C 0.0000 0.0000 0.1946(4) 0.072(4) Uani 1 3 d SD
C2 C 0.2635(2) 0.3813(2) 0.5211(4) 0.261(9) Uani 1 1 d D
C3 C 0.07171(17) 0.02737(16) 0.1344(2) 0.101(2) Uani 1 1 d .
H3 H 0.0784 0.0210 0.1112 0.121 Uiso 1 1 calc R
C4 C 0.03204(16) 0.01866(15) 0.1805(3) 0.079(2) Uani 1 1 d .
C5 C 0.04824(15) 0.35396(14) 0.6358(3) 0.122(3) Uani 1 1 d D
H5 H 0.0334 0.3560 0.6500 0.146 Uiso 1 1 calc R
C6 C 0.23768(9) 0.36420(13) 0.5970(4) 0.152(6) Uani 1 1 d D
C7 C 0.16569(16) 0.07639(16) 0.1179(2) 0.083(2) Uani 1 1 d .
C8 C 0.37670(11) 0.4147(2) 0.5236(3) 0.181(4) Uani 1 1 d D
H8 H 0.3702 0.4208 0.5475 0.217 Uiso 1 1 calc R
C9 C 0.09114(16) 0.05278(15) 0.1591(3) 0.087(2) Uani 1 1 d .
C10 C 0.01596(9) 0.03682(19) 0.5711(3) 0.145(4) Uani 1 1 d D
C11 C 0.04317(18) 0.44264(16) 0.5837(2) 0.082(2) Uani 1 1 d .
C12 C 0.21387(17) 0.44008(18) 0.7586(2) 0.102(3) Uani 1 1 d .
C13 C -0.04036(15) 0.36948(13) 0.4690(3) 0.090(2) Uani 1 1 d D
C14 C 0.05242(18) 0.04311(16) 0.2033(2) 0.102(2) Uani 1 1 d .
H14 H 0.0455 0.0483 0.2276 0.122 Uiso 1 1 calc R
C15 C -0.07497(11) 0.35351(14) 0.4085(2) 0.0764(19) Uani 1 1 d D
C16 C 0.08239(15) 0.06056(14) 0.1932(3) 0.104(2) Uani 1 1 d .
H16 H 0.0956 0.0770 0.2098 0.124 Uiso 1 1 calc R
C17 C -0.08678(14) 0.31020(13) 0.3665(3) 0.103(2) Uani 1 1 d .
H17 H -0.0861 0.2924 0.3632 0.123 Uiso 1 1 calc R
C18 C 0.11773(7) 0.22915(18) 0.6607(2) 0.139(5) Uani 1 1 d D
C19 C -0.08388(13) 0.39467(14) 0.4976(2) 0.087(2) Uani 1 1 d .
H19 H -0.0659 0.4128 0.4938 0.105 Uiso 1 1 calc R
C20 C 0.12167(18) 0.3160(2) 0.8051(3) 0.098(3) Uani 1 1 d .
C21 C 0.04001(15) 0.01172(14) 0.1482(3) 0.108(2) Uani 1 1 d .
H21 H 0.0256 -0.0040 0.1315 0.130 Uiso 1 1 calc R
C22 C -0.09630(13) 0.34516(17) 0.3369(2) 0.094(2) Uani 1 1 d .
H22 H -0.1037 0.3515 0.3144 0.113 Uiso 1 1 calc R
C23 C -0.01058(18) 0.38377(12) 0.4566(2) 0.098(2) Uani 1 1 d .
H23 H -0.0054 0.3964 0.4329 0.118 Uiso 1 1 calc R
C24 C 0.19856(19) 0.40666(17) 0.7466(2) 0.088(3) Uani 1 1 d .
C25 C -0.13673(13) 0.34359(14) 0.5052(2) 0.094(2) Uani 1 1 d .
H25 H -0.1552 0.3257 0.5073 0.113 Uiso 1 1 calc R
C26 C -0.07686(11) 0.32698(16) 0.4054(2) 0.092(2) Uani 1 1 d .
H26 H -0.0717 0.3191 0.4287 0.110 Uiso 1 1 calc R
C27 C 0.00372(17) 0.36343(14) 0.5092(3) 0.093(2) Uani 1 1 d .
C28 C 0.31309(8) 0.40105(15) 0.4013(4) 0.223(6) Uani 1 1 d D
H28 H 0.2931 0.3855 0.3996 0.268 Uiso 1 1 calc R
C29 C -0.0253(2) 0.1078(3) 0.2793(5) 0.189(5) Uani 1 1 d .
H29 H -0.0333 0.1192 0.2905 0.227 Uiso 1 1 calc R
C30 C -0.04854(12) 0.35170(13) 0.5026(2) 0.0869(19) Uani 1 1 d .
H30 H -0.0687 0.3415 0.5111 0.104 Uiso 1 1 calc R
C31 C 0.37684(19) 0.4387(2) 0.3204(3) 0.122(3) Uani 1 1 d D
C32 C 0.0744(3) 0.1418(4) 0.6399(4) 0.279(11) Uani 1 1 d D
H32 H 0.0784 0.1306 0.6598 0.335 Uiso 1 1 calc R
C33 C 0.27959(16) 0.40012(18) 0.5557(4) 0.164(4) Uani 1 1 d D
H33 H 0.2983 0.4177 0.5526 0.197 Uiso 1 1 calc R
C34 C 0.1143(2) 0.3408(2) 0.6650(4) 0.113(4) Uani 1 1 d .
C35 C -0.06258(15) 0.37476(14) 0.4455(2) 0.077(2) Uani 1 1 d D
C36 C 0.0679(2) 0.0861(2) 0.4764(3) 0.127(3) Uani 1 1 d D
C37 C 0.39986(10) 0.43771(18) 0.4988(3) 0.181(5) Uani 1 1 d D
H37 H 0.4077 0.4578 0.5068 0.218 Uiso 1 1 calc R
C38 C 0.0875(2) 0.1707(2) 0.6501(6) 0.219(9) Uani 1 1 d D
C39 C 0.01613(18) 0.42836(14) 0.5686(3) 0.107(2) Uani 1 1 d .
H39 H 0.0016 0.4110 0.5825 0.128 Uiso 1 1 calc R
C40 C 0.01331(14) 0.38126(16) 0.4761(3) 0.104(2) Uani 1 1 d .
H40 H 0.0332 0.3911 0.4665 0.125 Uiso 1 1 calc R
C41 C 0.13392(16) 0.05980(13) 0.1319(2) 0.094(2) Uani 1 1 d .
H41 H 0.1227 0.0389 0.1282 0.112 Uiso 1 1 calc R
C42 C 0.2641(2) 0.38950(19) 0.5974(3) 0.150(3) Uani 1 1 d D
H42 H 0.2725 0.4001 0.6226 0.180 Uiso 1 1 calc R
C43 C 0.1165(2) 0.1168(3) 0.5150(4) 0.220(6) Uani 1 1 d D
H43 H 0.1353 0.1191 0.5217 0.264 Uiso 1 1 calc R
C44 C -0.02587(18) 0.34788(14) 0.5269(2) 0.125(2) Uani 1 1 d .
H44 H -0.0306 0.3363 0.5516 0.150 Uiso 1 1 calc R
C45 C 0.35526(19) 0.4872(2) 0.2781(3) 0.289(8) Uani 1 1 d D
H45 H 0.3383 0.4890 0.2834 0.347 Uiso 1 1 calc R
C46 C 0.20056(13) 0.45445(16) 0.7596(2) 0.084(2) Uani 1 1 d .
H46 H 0.1804 0.4448 0.7513 0.101 Uiso 1 1 calc R
C47 C -0.01584(17) 0.11373(17) 0.2392(3) 0.101(3) Uani 1 1 d .
C48 C 0.02540(13) 0.35616(13) 0.5674(3) 0.086(2) Uani 1 1 d .
H48 H 0.0094 0.3554 0.5828 0.103 Uiso 1 1 calc R
C49 C 0.10390(19) 0.3075(2) 0.8438(3) 0.118(3) Uani 1 1 d .
C50 C -0.09703(13) 0.32019(16) 0.3345(3) 0.084(2) Uani 1 1 d .
C51 C -0.0056(2) 0.0505(2) 0.3180(4) 0.134(5) Uani 1 1 d .
C52 C 0.1108(2) 0.1369(2) 0.5201(3) 0.117(3) Uani 1 1 d D
C53 C 0.1809(2) 0.1071(2) 0.1206(3) 0.140(3) Uani 1 1 d .
H53 H 0.1713 0.1172 0.1312 0.168 Uiso 1 1 calc R
C54 C 0.32417(19) 0.41533(18) 0.4374(3) 0.153(4) Uani 1 1 d D
C55 C 0.11978(18) 0.2154(3) 0.6838(4) 0.225(7) Uani 1 1 d D
H55 H 0.1323 0.2246 0.7072 0.270 Uiso 1 1 calc R
C56 C 0.1380(3) 0.1572(2) 0.5491(4) 0.155(5) Uani 1 1 d D
H56 H 0.1518 0.1534 0.5631 0.186 Uiso 1 1 calc R
C57 C -0.00250(14) 0.09986(19) 0.2241(3) 0.125(3) Uani 1 1 d .
H57 H 0.0048 0.1030 0.1961 0.150 Uiso 1 1 calc R
C58 C 0.0911(2) 0.3439(2) 0.5959(4) 0.198(5) Uani 1 1 d D
H58 H 0.1034 0.3377 0.5826 0.238 Uiso 1 1 calc R
C59 C 0.04917(16) 0.35335(13) 0.5905(3) 0.090(2) Uani 1 1 d D
C60 C 0.4361(2) 0.4539(3) 0.4370(4) 0.154(5) Uani 1 1 d .
C61 C 0.04632(17) 0.0730(3) 0.6231(3) 0.263(7) Uani 1 1 d D
H61 H 0.0570 0.0767 0.6487 0.316 Uiso 1 1 calc R
C62 C 0.3976(3) 0.5038(2) 0.2407(4) 0.295(9) Uani 1 1 d D
H62 H 0.4125 0.5154 0.2208 0.354 Uiso 1 1 calc R
C63 C -0.13134(17) 0.36783(16) 0.5279(3) 0.091(2) Uani 1 1 d .
C64 C 0.1041(3) 0.1833(4) 0.6806(4) 0.448(18) Uani 1 1 d D
H64 H 0.1065 0.1719 0.7019 0.537 Uiso 1 1 calc R
C65 C 0.39534(14) 0.4025(3) 0.4622(4) 0.273(8) Uani 1 1 d D
H65 H 0.4021 0.3968 0.4382 0.327 Uiso 1 1 calc R
C66 C 0.3351(4) 0.3631(3) 0.5315(5) 0.351(16) Uani 1 1 d D
H66 H 0.3210 0.3458 0.5171 0.422 Uiso 1 1 calc R
C67 C -0.09813(12) 0.28768(15) 0.2863(2) 0.085(2) Uani 1 1 d .
H67 H -0.0818 0.2894 0.3017 0.102 Uiso 1 1 calc R
C68 C 0.0728(2) 0.3511(2) 0.5722(3) 0.183(4) Uani 1 1 d D
H68 H 0.0764 0.3545 0.5429 0.220 Uiso 1 1 calc R
C69 C 0.1366(3) 0.2632(3) 0.6699(5) 0.233(12) Uani 1 1 d D
C70 C -0.0248(2) 0.0860(2) 0.3076(3) 0.162(4) Uani 1 1 d .
H70 H -0.0338 0.0814 0.3345 0.194 Uiso 1 1 calc R
C71 C 0.10096(18) 0.2197(2) 0.6259(3) 0.161(4) Uani 1 1 d D
H71 H 0.0998 0.2327 0.6061 0.193 Uiso 1 1 calc R
C72 C 0.02932(16) 0.0849(2) 0.5674(4) 0.281(9) Uani 1 1 d D
H72 H 0.0271 0.0984 0.5501 0.337 Uiso 1 1 calc R
C73 C 0.0000 0.0000 0.5649(6) 0.158(8) Uani 1 3 d SD
C74 C 0.2273(3) 0.3514(3) 0.5686(5) 0.330(13) Uani 1 1 d D
H74 H 0.2086 0.3339 0.5722 0.396 Uiso 1 1 calc R
C75 C 0.0894(2) 0.2773(2) 0.8568(4) 0.164(4) Uani 1 1 d .
H75 H 0.0922 0.2632 0.8418 0.197 Uiso 1 1 calc R
C76 C 0.3783(3) 0.4635(2) 0.2956(3) 0.150(4) Uani 1 1 d D
C77 C -0.10479(19) 0.39411(16) 0.5260(2) 0.110(2) Uani 1 1 d .
H77 H -0.1009 0.4107 0.5429 0.132 Uiso 1 1 calc R
C78 C -0.00926(17) 0.0725(2) 0.2906(3) 0.113(3) Uani 1 1 d .
C79 C 0.00086(14) 0.07819(14) 0.2538(3) 0.099(2) Uani 1 1 d .
H79 H 0.0111 0.0687 0.2437 0.119 Uiso 1 1 calc R
C80 C -0.08804(12) 0.37071(13) 0.47514(19) 0.0586(16) Uani 1 1 d D
C81 C 0.37098(12) 0.41052(18) 0.2937(3) 0.124(3) Uani 1 1 d D
C82 C 0.03107(16) 0.0424(2) 0.6072(4) 0.174(4) Uani 1 1 d D
H82 H 0.0319 0.0271 0.6221 0.209 Uiso 1 1 calc R
C83 C -0.08446(13) 0.36338(13) 0.3733(3) 0.094(2) Uani 1 1 d .
H83 H -0.0829 0.3823 0.3740 0.113 Uiso 1 1 calc R
C84 C 0.06531(18) 0.4675(2) 0.5625(4) 0.163(4) Uani 1 1 d .
H84 H 0.0853 0.4771 0.5718 0.195 Uiso 1 1 calc R
C85 C 0.0438(2) 0.0570(3) 0.4472(4) 0.150(4) Uani 1 1 d .
C86 C 0.09740(14) 0.32555(14) 0.8639(3) 0.090(2) Uani 1 1 d .
H86 H 0.1051 0.3451 0.8534 0.107 Uiso 1 1 calc R
C87 C -0.01692(15) 0.13604(17) 0.2117(2) 0.107(2) Uani 1 1 d .
H87 H -0.0063 0.1419 0.1860 0.128 Uiso 1 1 calc R
C88 C 0.07073(17) 0.35129(13) 0.6588(2) 0.095(2) Uani 1 1 d D
H88 H 0.0714 0.3532 0.6885 0.114 Uiso 1 1 calc R
C89 C 0.3986(2) 0.4818(3) 0.2656(4) 0.242(7) Uani 1 1 d D
H89 H 0.4153 0.4792 0.2614 0.290 Uiso 1 1 calc R
C90 C 0.0895(3) 0.0859(3) 0.4961(3) 0.187(5) Uani 1 1 d D
H90 H 0.0897 0.0679 0.4995 0.224 Uiso 1 1 calc R
C91 C 0.3723(3) 0.3751(3) 0.4807(5) 0.407(16) Uani 1 1 d D
H91 H 0.3651 0.3553 0.4715 0.488 Uiso 1 1 calc R
C92 C 0.36001(17) 0.43098(16) 0.3639(3) 0.133(3) Uani 1 1 d D
C93 C 0.2183(3) 0.3560(4) 0.6363(4) 0.277(14) Uani 1 1 d D
C94 C 0.2384(2) 0.3579(2) 0.5268(6) 0.355(13) Uani 1 1 d D
H94 H 0.2276 0.3453 0.5040 0.426 Uiso 1 1 calc R
C95 C 0.3326(2) 0.4101(2) 0.3643(3) 0.231(6) Uani 1 1 d D
H95 H 0.3245 0.3998 0.3388 0.277 Uiso 1 1 calc R
C96 C 0.3538(2) 0.4385(2) 0.4405(4) 0.298(9) Uani 1 1 d D
H96 H 0.3617 0.4487 0.4662 0.358 Uiso 1 1 calc R
C97 C 0.3867(2) 0.3966(3) 0.3146(3) 0.227(5) Uani 1 1 d D
H97 H 0.3948 0.4029 0.3419 0.273 Uiso 1 1 calc R
C98 C 0.06448(19) 0.1096(3) 0.4786(3) 0.154(4) Uani 1 1 d D
H98 H 0.0476 0.1102 0.4689 0.185 Uiso 1 1 calc R
C99 C 0.0907(2) 0.34621(18) 0.6396(3) 0.116(3) Uani 1 1 d D
C100 C 0.2833(3) 0.3928(4) 0.4907(6) 0.39(2) Uani 1 1 d D
H100 H 0.2766 0.4045 0.4766 0.470 Uiso 1 1 calc R
C101 C 0.18158(19) 0.06280(15) 0.1061(2) 0.123(3) Uani 1 1 d .
H101 H 0.1720 0.0418 0.1067 0.147 Uiso 1 1 calc R
C102 C 0.36193(17) 0.3980(3) 0.2548(4) 0.301(9) Uani 1 1 d D
H102 H 0.3516 0.4051 0.2384 0.361 Uiso 1 1 calc R
C103 C 0.36348(18) 0.3855(3) 0.5161(4) 0.173(5) Uani 1 1 d D
C104 C 0.3721(3) 0.4463(2) 0.4020(4) 0.323(11) Uani 1 1 d D
H104 H 0.3921 0.4618 0.4028 0.387 Uiso 1 1 calc R
C105 C 0.3898(3) 0.3732(3) 0.2932(4) 0.299(10) Uani 1 1 d D
H105 H 0.3994 0.3643 0.3073 0.358 Uiso 1 1 calc R
C106 C 0.3659(2) 0.3767(2) 0.2367(4) 0.229(7) Uani 1 1 d D
H106 H 0.3580 0.3708 0.2093 0.275 Uiso 1 1 calc R
C107 C 0.3788(2) 0.3638(3) 0.2519(4) 0.238(9) Uani 1 1 d D
C108 C 0.3719(2) 0.5068(2) 0.2483(3) 0.154(4) Uani 1 1 d D
C109 C 0.3547(3) 0.4650(2) 0.3041(3) 0.243(7) Uani 1 1 d D
H109 H 0.3398 0.4533 0.3240 0.292 Uiso 1 1 calc R
C110 C 0.08367(16) 0.1854(2) 0.6209(3) 0.144(3) Uani 1 1 d D
H110 H 0.0710 0.1759 0.5977 0.172 Uiso 1 1 calc R
C111 C 0.4109(2) 0.4311(2) 0.4634(3) 0.127(4) Uani 1 1 d D
C112 C 0.0156(2) 0.0563(3) 0.5541(4) 0.247(7) Uani 1 1 d D
H112 H 0.0048 0.0519 0.5286 0.297 Uiso 1 1 calc R
C113 C 0.04639(19) 0.0966(4) 0.6037(3) 0.187(7) Uani 1 1 d D
C114 C 0.2114(2) 0.12346(17) 0.1073(3) 0.151(3) Uani 1 1 d .
H114 H 0.2219 0.1445 0.1081 0.182 Uiso 1 1 calc R
C115 C -0.11334(16) 0.34565(13) 0.4776(2) 0.0903(19) Uani 1 1 d .
H115 H -0.1164 0.3290 0.4616 0.108 Uiso 1 1 calc R
C116 C 0.0915(3) 0.1356(2) 0.4987(4) 0.157(4) Uani 1 1 d D
H116 H 0.0933 0.1543 0.4931 0.189 Uiso 1 1 calc R

loop_
_atom_site_aniso_label
_atom_site_aniso_U_11
_atom_site_aniso_U_22
_atom_site_aniso_U_33
_atom_site_aniso_U_23
_atom_site_aniso_U_13
_atom_site_aniso_U_12
Zn1 0.0851(6) 0.0861(6) 0.0915(7) -0.0034(5) 0.0011(5) 0.0517(5)
Zn2 0.0942(6) 0.0942(6) 0.0604(12) 0.000 0.000 0.0471(3)
Zn3 0.1472(8) 0.1552(9) 0.1180(10) -0.0037(7) 0.0078(7) 0.1158(7)
Zn4 0.1302(8) 0.1222(8) 0.1386(11) 0.0103(7) 0.0337(7) 0.0843(7)
Zn5 0.1146(8) 0.1198(8) 0.1617(12) -0.0352(7) -0.0001(8) 0.0741(6)
Zn6 0.1540(9) 0.1121(7) 0.0760(8) -0.0060(7) -0.0004(7) 0.0508(7)
O1 0.095(3) 0.099(3) 0.086(5) 0.002(3) 0.006(4) 0.050(3)
O2 0.101(3) 0.089(4) 0.108(5) 0.005(3) -0.001(3) 0.053(3)
O3 0.083(3) 0.094(3) 0.107(5) 0.010(3) 0.011(3) 0.041(3)
O4 0.091(3) 0.102(3) 0.073(4) -0.002(3) -0.002(3) 0.050(3)
O5 0.137(5) 0.121(5) 0.120(5) 0.003(4) -0.007(4) 0.056(4)
O6 0.139(5) 0.145(5) 0.141(6) -0.015(4) 0.014(5) 0.067(5)
O7 0.130(5) 0.165(5) 0.183(7) -0.005(4) -0.009(5) 0.090(5)
O8 0.192(8) 0.192(7) 0.262(11) 0.035(7) 0.050(7) 0.082(6)
O9 0.193(6) 0.199(7) 0.176(9) -0.056(6) -0.014(6) 0.090(5)
O10 0.158(6) 0.168(5) 0.156(8) 0.009(6) 0.023(6) 0.087(4)
O11 0.149(5) 0.170(6) 0.152(8) 0.038(6) 0.000(5) 0.074(4)
O12 0.136(5) 0.177(6) 0.213(9) -0.010(5) 0.008(5) 0.075(4)
O13 0.147(6) 0.163(5) 0.174(8) 0.013(5) 0.007(5) 0.080(4)
O14 0.084(3) 0.092(3) 0.087(4) -0.003(3) 0.002(3) 0.042(2)
O15 0.176(6) 0.132(7) 0.185(7) -0.003(6) 0.018(5) 0.065(6)
O16 0.104(3) 0.104(3) 0.087(7) 0.000 0.000 0.0519(17)
O17 0.183(6) 0.152(6) 0.193(8) 0.010(5) 0.004(5) 0.096(5)
O18 0.256(8) 0.206(8) 0.178(9) 0.017(6) -0.002(6) 0.131(7)
O19 0.228(9) 0.228(9) 0.226(18) 0.000 0.000 0.114(5)
O20 0.343(16) 0.343(16) 0.23(2) 0.000 0.000 0.172(8)
O21 0.229(8) 0.236(9) 0.267(11) -0.024(7) -0.015(8) 0.093(8)
O22 0.245(9) 0.287(9) 0.317(13) -0.038(10) -0.001(8) 0.128(8)
N1 0.122(5) 0.111(5) 0.132(6) -0.015(4) 0.012(4) 0.065(5)
N2 0.133(5) 0.128(5) 0.115(6) 0.004(4) 0.012(4) 0.080(4)
N3 0.127(5) 0.137(5) 0.101(6) 0.000(5) -0.002(5) 0.071(4)
N4 0.109(4) 0.111(5) 0.101(6) -0.023(4) -0.011(4) 0.058(4)
N5 0.226(9) 0.089(5) 0.201(12) -0.062(6) 0.050(8) 0.025(5)
N6 0.166(8) 0.182(7) 0.182(9) 0.012(6) -0.004(8) 0.097(8)
N7 0.139(9) 0.193(8) 0.284(14) 0.063(8) 0.003(9) 0.058(8)
N8 0.210(9) 0.154(7) 0.191(12) -0.052(7) -0.041(8) 0.078(6)
C1 0.059(5) 0.059(5) 0.097(12) 0.000 0.000 0.029(2)
C2 0.48(3) 0.134(11) 0.125(12) -0.017(9) -0.001(15) 0.120(14)
C3 0.117(6) 0.125(6) 0.081(6) -0.007(5) 0.010(5) 0.075(5)
C4 0.117(6) 0.088(5) 0.049(6) -0.008(4) -0.005(5) 0.064(5)
C5 0.100(6) 0.134(6) 0.144(10) 0.004(6) 0.015(6) 0.068(5)
C6 0.116(8) 0.090(6) 0.273(17) -0.072(9) -0.112(10) 0.069(6)
C7 0.091(6) 0.066(5) 0.093(6) -0.001(4) -0.002(4) 0.040(5)
C8 0.225(12) 0.159(9) 0.179(12) -0.031(9) -0.015(9) 0.110(9)
C9 0.084(5) 0.086(5) 0.092(7) -0.018(5) -0.014(5) 0.043(5)
C10 0.145(8) 0.125(9) 0.145(12) -0.011(7) -0.014(7) 0.053(6)
C11 0.081(5) 0.076(5) 0.082(6) 0.003(4) -0.007(5) 0.034(4)
C12 0.095(6) 0.128(7) 0.113(7) 0.025(5) 0.011(5) 0.078(6)
C13 0.076(5) 0.075(5) 0.094(7) 0.012(4) 0.025(5) 0.020(4)
C14 0.119(6) 0.103(5) 0.088(6) -0.026(5) 0.010(5) 0.060(5)
C15 0.079(4) 0.066(5) 0.098(6) 0.023(5) 0.002(4) 0.047(4)
C16 0.076(6) 0.086(5) 0.135(8) -0.011(5) 0.009(5) 0.030(4)
C17 0.123(5) 0.080(5) 0.101(7) -0.012(5) 0.013(5) 0.048(4)
C18 0.150(8) 0.270(15) 0.079(8) 0.043(9) 0.025(7) 0.165(10)
C19 0.082(5) 0.081(5) 0.086(6) -0.001(4) -0.001(4) 0.032(4)
C20 0.081(6) 0.129(9) 0.073(7) 0.010(7) 0.037(5) 0.045(6)
C21 0.085(6) 0.090(5) 0.135(9) -0.014(5) -0.022(5) 0.033(4)
C22 0.119(5) 0.096(5) 0.082(6) 0.007(5) -0.017(4) 0.064(5)
C23 0.120(6) 0.075(4) 0.090(6) 0.021(4) 0.015(5) 0.041(5)
C24 0.107(7) 0.078(6) 0.086(6) -0.025(4) -0.023(6) 0.052(6)
C25 0.080(5) 0.083(5) 0.095(6) 0.008(4) 0.010(4) 0.023(4)
C26 0.095(4) 0.105(5) 0.089(6) 0.032(5) -0.003(4) 0.060(4)
C27 0.084(6) 0.080(5) 0.083(7) 0.020(4) 0.022(5) 0.018(4)
C28 0.178(10) 0.210(11) 0.265(19) 0.035(13) 0.002(12) 0.085(8)
C29 0.208(10) 0.187(11) 0.189(15) -0.047(10) 0.004(10) 0.111(9)
C30 0.060(4) 0.092(5) 0.094(6) 0.001(4) 0.020(4) 0.027(4)
C31 0.118(8) 0.107(7) 0.119(9) -0.009(7) 0.005(7) 0.039(7)
C32 0.249(17) 0.57(3) 0.116(12) -0.095(17) -0.037(10) 0.28(2)
C33 0.125(7) 0.173(9) 0.163(11) 0.045(9) 0.014(8) 0.051(6)
C34 0.087(7) 0.139(9) 0.118(12) 0.027(8) -0.016(8) 0.060(6)
C35 0.071(5) 0.085(5) 0.071(6) -0.031(5) -0.011(4) 0.037(4)
C36 0.138(9) 0.135(9) 0.115(9) 0.024(7) 0.023(7) 0.073(8)
C37 0.195(11) 0.115(8) 0.198(14) 0.024(8) 0.034(9) 0.050(7)
C38 0.174(10) 0.072(7) 0.40(3) 0.049(11) 0.028(14) 0.051(7)
C39 0.097(6) 0.100(5) 0.103(8) 0.015(5) 0.020(5) 0.035(5)
C40 0.079(5) 0.123(6) 0.112(7) -0.002(5) 0.004(5) 0.052(5)
C41 0.089(6) 0.065(5) 0.085(6) 0.005(4) -0.013(4) 0.007(4)
C42 0.178(9) 0.143(8) 0.125(9) -0.030(7) -0.020(7) 0.078(7)
C43 0.177(10) 0.175(11) 0.279(15) -0.072(10) -0.016(9) 0.067(10)
C44 0.134(6) 0.125(6) 0.113(7) 0.012(5) -0.001(6) 0.062(6)
C45 0.233(14) 0.34(2) 0.33(3) -0.015(16) 0.028(14) 0.165(16)
C46 0.067(4) 0.076(5) 0.097(6) -0.003(4) -0.014(4) 0.026(4)
C47 0.106(6) 0.110(6) 0.101(8) -0.017(6) 0.014(5) 0.065(5)
C48 0.070(4) 0.101(5) 0.099(7) 0.002(5) 0.011(5) 0.052(4)
C49 0.140(7) 0.082(6) 0.159(10) -0.032(7) -0.044(7) 0.077(6)
C50 0.100(5) 0.080(5) 0.095(7) 0.031(5) 0.005(4) 0.063(4)
C51 0.145(9) 0.121(8) 0.140(14) 0.055(10) -0.026(9) 0.070(7)
C52 0.116(8) 0.118(8) 0.089(8) -0.041(6) -0.019(6) 0.038(6)
C53 0.144(8) 0.142(8) 0.139(9) -0.006(6) 0.007(6) 0.075(7)
C54 0.144(9) 0.173(10) 0.150(11) -0.047(8) -0.065(9) 0.084(8)
C55 0.201(10) 0.215(12) 0.273(18) -0.157(12) -0.081(10) 0.114(10)
C56 0.178(9) 0.144(10) 0.178(11) 0.048(9) 0.027(8) 0.107(9)
C57 0.107(6) 0.158(7) 0.100(7) 0.007(6) 0.024(5) 0.059(5)
C58 0.167(9) 0.200(9) 0.283(19) -0.050(11) -0.043(11) 0.133(8)
C59 0.099(6) 0.097(5) 0.073(7) -0.003(5) -0.006(5) 0.047(4)
C60 0.065(7) 0.177(12) 0.162(13) 0.081(11) 0.030(7) 0.017(8)
C61 0.202(11) 0.38(2) 0.158(13) -0.076(14) -0.094(9) 0.106(14)
C62 0.36(2) 0.223(13) 0.236(17) 0.080(11) 0.131(15) 0.097(14)
C63 0.093(6) 0.062(5) 0.105(7) -0.010(5) -0.009(5) 0.029(5)
C64 0.56(3) 0.79(5) 0.190(17) -0.21(2) -0.213(19) 0.49(4)
C65 0.31(2) 0.34(2) 0.247(18) 0.02(2) 0.034(15) 0.22(2)
C66 0.57(4) 0.36(3) 0.25(3) -0.16(2) -0.12(3) 0.32(3)
C67 0.073(4) 0.098(5) 0.085(6) 0.000(5) -0.016(4) 0.044(4)
C68 0.185(10) 0.236(10) 0.135(11) -0.016(8) 0.039(8) 0.110(8)
C69 0.202(13) 0.107(11) 0.31(3) -0.129(17) 0.020(18) 0.019(11)
C70 0.189(9) 0.177(10) 0.110(10) -0.008(7) 0.032(7) 0.084(8)
C71 0.191(9) 0.189(10) 0.131(10) 0.041(8) -0.016(7) 0.116(8)
C72 0.284(16) 0.151(10) 0.43(3) 0.101(15) 0.105(16) 0.126(12)
C73 0.120(9) 0.120(9) 0.24(3) 0.000 0.000 0.060(4)
C74 0.128(10) 0.42(2) 0.37(3) 0.21(2) 0.080(14) 0.087(12)
C75 0.172(9) 0.156(10) 0.187(12) -0.020(8) 0.015(7) 0.098(8)
C76 0.151(10) 0.149(9) 0.163(11) 0.002(8) -0.021(8) 0.084(9)
C77 0.134(7) 0.102(6) 0.106(7) -0.022(5) -0.009(6) 0.068(6)
C78 0.103(6) 0.154(8) 0.083(8) -0.034(7) 0.030(5) 0.064(6)
C79 0.097(5) 0.093(5) 0.141(9) -0.016(6) -0.018(6) 0.073(4)
C80 0.059(4) 0.044(4) 0.067(5) -0.005(3) -0.003(4) 0.022(3)
C81 0.095(6) 0.141(8) 0.099(8) 0.018(7) -0.024(5) 0.030(5)
C82 0.147(9) 0.170(9) 0.175(13) -0.028(8) -0.010(8) 0.057(7)
C83 0.108(5) 0.067(5) 0.116(7) 0.007(5) 0.020(5) 0.050(4)
C84 0.122(7) 0.139(8) 0.208(12) -0.011(8) -0.003(8) 0.050(7)
C85 0.120(9) 0.181(11) 0.160(11) -0.005(9) 0.009(8) 0.083(9)
C86 0.091(5) 0.064(5) 0.092(7) 0.019(5) 0.000(4) 0.023(4)
C87 0.127(6) 0.115(6) 0.073(6) 0.023(5) 0.026(5) 0.057(5)
C88 0.115(6) 0.120(5) 0.052(5) -0.006(4) -0.009(5) 0.060(5)
C89 0.173(10) 0.222(14) 0.237(17) 0.020(11) 0.043(11) 0.030(10)
C90 0.216(11) 0.220(13) 0.157(11) 0.005(9) -0.028(8) 0.134(11)
C91 0.48(3) 0.30(2) 0.47(4) -0.12(2) -0.07(3) 0.21(2)
C92 0.117(8) 0.103(7) 0.158(11) -0.003(7) 0.000(8) 0.040(6)
C93 0.31(3) 0.38(3) 0.21(2) 0.14(2) 0.22(2) 0.23(2)
C94 0.226(15) 0.128(10) 0.64(4) -0.130(17) -0.046(18) 0.039(10)
C95 0.319(18) 0.190(13) 0.180(14) -0.011(10) -0.031(13) 0.124(12)
C96 0.41(3) 0.38(2) 0.236(19) -0.026(15) 0.010(18) 0.29(2)
C97 0.212(11) 0.297(17) 0.146(12) -0.009(11) -0.055(9) 0.106(11)
C98 0.110(7) 0.159(9) 0.165(10) -0.002(8) -0.028(6) 0.045(7)
C99 0.125(7) 0.133(6) 0.080(7) -0.032(6) 0.026(7) 0.056(6)
C100 0.193(17) 0.27(2) 0.79(6) -0.18(3) -0.27(3) 0.174(18)
C101 0.125(7) 0.094(6) 0.131(8) -0.008(5) -0.013(6) 0.042(6)
C102 0.253(13) 0.32(2) 0.35(3) 0.097(18) -0.007(16) 0.160(16)
C103 0.130(8) 0.153(10) 0.222(15) 0.010(10) 0.016(9) 0.060(8)
C104 0.259(16) 0.281(16) 0.43(3) -0.128(19) -0.10(2) 0.132(13)
C105 0.39(2) 0.263(16) 0.31(3) 0.039(16) 0.126(18) 0.214(16)
C106 0.269(15) 0.220(13) 0.245(17) 0.016(12) 0.034(11) 0.159(11)
C107 0.205(13) 0.33(2) 0.183(17) 0.061(18) -0.007(12) 0.133(14)
C108 0.131(8) 0.171(9) 0.135(11) -0.001(8) 0.040(7) 0.056(7)
C109 0.240(14) 0.223(13) 0.277(18) -0.006(11) 0.021(13) 0.124(11)
C110 0.145(7) 0.099(7) 0.131(9) -0.016(6) 0.001(6) 0.020(6)
C111 0.157(9) 0.135(9) 0.124(9) -0.026(8) -0.045(8) 0.098(8)
C112 0.286(14) 0.214(15) 0.263(18) 0.075(15) 0.008(11) 0.141(14)
C113 0.156(9) 0.36(2) 0.060(8) 0.022(10) -0.006(7) 0.142(12)
C114 0.151(8) 0.109(7) 0.169(10) 0.007(6) -0.007(7) 0.047(7)
C115 0.109(5) 0.072(5) 0.093(6) -0.011(4) -0.005(5) 0.048(4)
C116 0.145(10) 0.150(9) 0.170(12) 0.001(8) -0.009(7) 0.069(9)

loop_
_atom_type_symbol
_atom_type_description
_atom_type_scat_dispersion_real
_atom_type_scat_dispersion_imag
_atom_type_scat_source
C C 0.0033 0.0016 'International Tables Vol C Tables 4.2.6.8 and 6.1.1.4'
H H 0.0000 0.0000 'International Tables Vol C Tables 4.2.6.8 and 6.1.1.4'
N N 0.0061 0.0033 'International Tables Vol C Tables 4.2.6.8 and 6.1.1.4'
O O 0.0106 0.0060 'International Tables Vol C Tables 4.2.6.8 and 6.1.1.4'
Zn Zn 0.2839 1.4301 'International Tables Vol C Tables 4.2.6.8 and 6.1.1.4'

loop_
_geom_angle_atom_site_label_1
_geom_angle_atom_site_label_2
_geom_angle_atom_site_label_3
_geom_angle
_geom_angle_site_symmetry_1
_geom_angle_site_symmetry_3
O3 Zn1 O4 103.92(18) . .
O3 Zn1 O1 103.8(2) . .
O4 Zn1 O1 103.27(19) . .
O3 Zn1 O14 116.26(19) . .
O4 Zn1 O14 113.48(17) . .
O1 Zn1 O14 114.64(19) . .
O3 Zn1 Zn4 120.57(13) . .
O4 Zn1 Zn4 79.95(13) . .
O1 Zn1 Zn4 133.63(15) . .
O14 Zn1 Zn4 34.43(12) . .
O3 Zn1 Zn5 134.01(14) . .
O4 Zn1 Zn5 120.31(13) . .
O1 Zn1 Zn5 79.09(15) . .
O14 Zn1 Zn5 35.89(13) . .
Zn4 Zn1 Zn5 61.06(3) . .
O3 Zn1 Zn3 79.57(13) . .
O4 Zn1 Zn3 134.56(13) . .
O1 Zn1 Zn3 120.13(15) . .
O14 Zn1 Zn3 37.53(12) . .
Zn4 Zn1 Zn3 61.07(3) . .
Zn5 Zn1 Zn3 61.14(3) . .
O16 Zn2 O2 115.53(15) . .
O16 Zn2 O2 115.53(15) . 2
O2 Zn2 O2 102.79(18) . 2
O16 Zn2 O2 115.53(15) . 3
O2 Zn2 O2 102.79(18) . 3
O2 Zn2 O2 102.78(18) 2 3
O16 Zn2 Zn6 36.21(2) . 2
O2 Zn2 Zn6 134.53(15) . 2
O2 Zn2 Zn6 79.95(15) 2 2
O2 Zn2 Zn6 121.11(14) 3 2
O16 Zn2 Zn6 36.21(2) . .
O2 Zn2 Zn6 79.95(15) . .
O2 Zn2 Zn6 121.11(14) 2 .
O2 Zn2 Zn6 134.52(15) 3 .
Zn6 Zn2 Zn6 61.54(4) 2 .
O16 Zn2 Zn6 36.21(2) . 3
O2 Zn2 Zn6 121.11(14) . 3
O2 Zn2 Zn6 134.52(15) 2 3
O2 Zn2 Zn6 79.95(15) 3 3
Zn6 Zn2 Zn6 61.54(4) 2 3
Zn6 Zn2 Zn6 61.54(4) . 3
O7 Zn3 O9 104.3(3) . .
O7 Zn3 O12 105.5(3) . .
O9 Zn3 O12 124.5(3) . .
O7 Zn3 O14 108.1(2) . .
O9 Zn3 O14 105.2(3) . .
O12 Zn3 O14 108.4(2) . .
O7 Zn3 Zn1 121.5(2) . .
O9 Zn3 Zn1 126.7(3) . .
O12 Zn3 Zn1 70.0(2) . .
O14 Zn3 Zn1 38.43(11) . .
O10 Zn4 O18 105.8(4) . .
O10 Zn4 O14 108.4(3) . .
O18 Zn4 O14 106.4(3) . .
O10 Zn4 O5 102.4(3) . .
O18 Zn4 O5 124.2(3) . .
O14 Zn4 O5 108.69(19) . .
O10 Zn4 Zn1 120.7(3) . .
O18 Zn4 Zn1 126.8(3) . .
O14 Zn4 Zn1 37.57(11) . .
O5 Zn4 Zn1 71.32(16) . .
O15 Zn5 O8 103.4(4) . .
O15 Zn5 O14 112.1(3) . .
O8 Zn5 O14 100.3(4) . .
O15 Zn5 O13 106.0(4) . .
O8 Zn5 O13 124.6(4) . .
O14 Zn5 O13 110.3(3) . .
O15 Zn5 Zn1 122.9(3) . .
O8 Zn5 Zn1 124.8(3) . .
O14 Zn5 Zn1 38.02(11) . .
O13 Zn5 Zn1 72.3(2) . .
O6 Zn6 O17 99.1(3) . 2
O6 Zn6 O11 109.0(3) . .
O17 Zn6 O11 123.4(3) 2 .
O6 Zn6 O16 112.9(2) . .
O17 Zn6 O16 107.6(3) 2 .
O11 Zn6 O16 105.0(3) . .
O6 Zn6 Zn2 124.65(18) . .
O17 Zn6 Zn2 128.4(2) 2 .
O11 Zn6 Zn2 70.3(2) . .
O16 Zn6 Zn2 34.7(2) . .
C34 O1 Zn1 117.6(7) . .
C51 O2 Zn2 122.8(7) . .
C20 O3 Zn1 124.0(6) . .
C24 O4 Zn1 121.0(5) . .
C24 O5 Zn4 135.4(6) . .
C85 O6 Zn6 121.4(8) . .
C60 O7 Zn3 130.3(9) 5 .
C93 O8 Zn5 132.9(11) . .
C69 O9 Zn3 128.1(9) . .
C93 O10 Zn4 133.9(10) . .
C51 O11 Zn6 135.5(9) . .
C20 O12 Zn3 137.2(8) . .
C34 O13 Zn5 128.3(9) . .
Zn4 O14 Zn5 115.0(2) . .
Zn4 O14 Zn3 112.4(2) . .
Zn5 O14 Zn3 110.5(2) . .
Zn4 O14 Zn1 107.99(19) . .
Zn5 O14 Zn1 106.1(2) . .
Zn3 O14 Zn1 104.04(19) . .
C69 O15 Zn5 132.5(13) . .
Zn2 O16 Zn6 109.1(2) . 2
Zn2 O16 Zn6 109.1(2) . .
Zn6 O16 Zn6 109.8(2) 2 .
Zn2 O16 Zn6 109.1(2) . 3
Zn6 O16 Zn6 109.8(2) 2 3
Zn6 O16 Zn6 109.8(2) . 3
C85 O17 Zn6 122.0(8) . 3
C60 O18 Zn4 131.2(8) 5 .
C41 N1 C9 113.2(7) . .
C87 N2 C63 115.7(7) . 8_554
C48 N3 C27 117.5(7) . .
C67 N4 C50 115.9(6) . .
C32 N5 C113 136.4(17) . .
C56 N6 C108 107.5(14) 9_554 .
C56 N6 C52 53.1(11) 9_554 9_554
C108 N6 C52 159.5(8) . 9_554
C100 N7 C54 150.0(17) . .
C66 N8 C107 113.4(12) 9_554 .
O19 C1 C4 107.3(6) . .
O19 C1 C4 107.3(6) . 3
C4 C1 C4 111.6(5) . 3
O19 C1 C4 107.3(6) . 2
C4 C1 C4 111.6(5) . 2
C4 C1 C4 111.6(5) 3 2
C94 C2 C100 137.1(17) . .
C94 C2 C33 120.8(13) . .
C100 C2 C33 101.2(12) . .
C9 C3 C21 114.9(6) . .
C21 C4 C14 119.5(7) . .
C21 C4 C1 119.0(8) . .
C14 C4 C1 121.5(7) . .
C59 C5 C88 117.8(7) . .
C74 C6 C42 123.9(13) . .
C74 C6 C93 116.7(10) . .
C42 C6 C93 118.3(10) . .
C101 C7 C53 117.7(7) . .
C101 C7 C41 123.7(7) . .
C53 C7 C41 118.3(7) . .
C103 C8 C37 126.0(10) . .
C16 C9 C3 122.8(7) . .
C16 C9 N1 114.6(7) . .
C3 C9 N1 122.6(7) . .
C112 C10 C82 118.4(11) . .
C112 C10 C73 136.9(13) . .
C82 C10 C73 104.6(11) . .
C39 C11 C84 120.1(8) . .
C39 C11 C67 122.3(8) . 6_455
C84 C11 C67 117.2(8) . 6_455
C46 C12 C114 117.6(8) . 9
C46 C12 C24 123.3(8) . .
C114 C12 C24 118.8(7) 9 .
C30 C13 C23 118.6(7) . .
C30 C13 C35 120.9(6) . .
C23 C13 C35 120.5(7) . .
C4 C14 C16 124.6(7) . .
C26 C15 C83 117.2(6) . .
C26 C15 C35 126.3(7) . .
C83 C15 C35 116.4(6) . .
C9 C16 C14 115.9(7) . .
C50 C17 C26 119.6(7) . .
C55 C18 C71 125.9(11) . .
C55 C18 C69 114.3(10) . .
C71 C18 C69 119.8(10) . .
C80 C19 C77 123.6(6) . .
O12 C20 O3 127.7(10) . .
O12 C20 C49 115.0(10) . .
O3 C20 C49 117.1(9) . .
C4 C21 C3 121.9(7) . .
C50 C22 C83 120.4(7) . .
C13 C23 C40 126.9(6) . .
O4 C24 O5 130.9(8) . .
O4 C24 C12 112.5(7) . .
O5 C24 C12 116.5(8) . .
C63 C25 C115 118.3(6) . .
C15 C26 C17 120.2(6) . .
C40 C27 N3 112.8(7) . .
C40 C27 C44 128.5(8) . .
N3 C27 C44 118.7(7) . .
C54 C28 C95 118.3(7) . .
C47 C29 C70 127.9(11) . .
C13 C30 C44 120.2(6) . .
O21 C31 C76 104.8(9) . .
O21 C31 C92 102.4(9) . .
C76 C31 C92 117.8(8) . .
O21 C31 C81 99.3(9) . .
C76 C31 C81 114.9(8) . .
C92 C31 C81 114.2(7) . .
N5 C32 C38 135(2) . .
C2 C33 C42 113.8(8) . .
O13 C34 O1 139.4(12) . .
O13 C34 C99 112.5(10) . .
O1 C34 C99 106.6(9) . .
O22 C35 C13 112.0(7) . .
O22 C35 C15 111.5(8) . .
C13 C35 C15 109.6(5) . .
O22 C35 C80 102.5(7) . .
C13 C35 C80 110.7(6) . .
C15 C35 C80 110.4(5) . .
C90 C36 C98 120.0(11) . .
C90 C36 C85 121.5(11) . .
C98 C36 C85 118.5(11) . .
C111 C37 C8 121.4(10) . .
C64 C38 C110 121.7(12) . .
C64 C38 C32 127.2(18) . .
C110 C38 C32 110.6(18) . .
C11 C39 C86 121.7(7) . 8_554
C27 C40 C23 111.3(7) . .
N1 C41 C7 121.0(7) . .
C6 C42 C33 116.6(8) . .
C52 C43 C90 115.3(10) . .
C27 C44 C30 114.4(7) . .
C108 C45 C109 140.9(12) . .
C12 C46 C101 123.0(7) . 9
C57 C47 C29 117.0(10) . .
C57 C47 C87 116.9(10) . .
C29 C47 C87 126.0(10) . .
N3 C48 C59 121.3(7) . .
C86 C49 C75 117.7(10) . .
C86 C49 C20 122.9(9) . .
C75 C49 C20 118.8(9) . .
C22 C50 C17 121.5(8) . .
C22 C50 N4 118.4(7) . .
C17 C50 N4 120.1(7) . .
O11 C51 O2 127.7(12) . .
O11 C51 C78 116.3(12) . .
O2 C51 C78 115.1(10) . .
C116 C52 C43 115.6(10) . .
C116 C52 C56 145.8(11) . .
C43 C52 C56 97.3(11) . .
C116 C52 N6 116.5(10) . 5
C43 C52 N6 125.9(11) . 5
C56 C52 N6 29.3(4) . 5
C7 C53 C114 119.2(7) . .
C28 C54 C96 121.4(10) . .
C28 C54 N7 107.3(8) . .
C96 C54 N7 129.9(10) . .
C18 C55 C64 122.4(13) . .
N6 C56 C52 97.6(14) 5 .
C47 C57 C79 117.3(8) . .
C99 C58 C68 118.1(11) . .
C68 C59 C5 116.9(7) . .
C68 C59 C48 126.6(9) . .
C5 C59 C48 116.5(8) . .
O7 C60 O18 125.2(10) 9_554 9_554
O7 C60 C111 121.1(12) 9_554 .
O18 C60 C111 111.3(11) 9_554 .
C113 C61 C82 125.0(12) . .
C89 C62 C108 113.9(11) . .
C25 C63 C77 122.7(7) . .
C25 C63 N2 119.4(7) . 6_455
C77 C63 N2 117.8(7) . 6_455
C38 C64 C55 120.2(14) . .
C111 C65 C91 148.7(16) . .
N8 C66 C103 106.2(15) 5 .
N4 C67 C11 122.2(7) . 8_554
C58 C68 C59 122.3(10) . .
O15 C69 O9 124.1(15) . .
O15 C69 C18 126.3(16) . .
O9 C69 C18 104.9(11) . .
C78 C70 C29 112.7(10) . .
C18 C71 C110 113.8(7) . .
C112 C72 C113 127.5(13) . .
O20 C73 C10 96.9(8) . 2
O20 C73 C10 96.9(8) . 3
C10 C73 C10 118.6(3) 2 3
O20 C73 C10 96.9(8) . .
C10 C73 C10 118.6(3) 2 .
C10 C73 C10 118.6(3) 3 .
C6 C74 C94 127.6(14) . .
C49 C75 C84 118.6(9) . 6_455
C109 C76 C89 121.5(10) . .
C109 C76 C31 107.8(12) . .
C89 C76 C31 130.6(12) . .
C63 C77 C19 115.5(7) . .
C79 C78 C70 121.1(10) . .
C79 C78 C51 120.8(10) . .
C70 C78 C51 118.1(10) . .
C78 C79 C57 123.6(8) . .
C115 C80 C19 120.1(6) . .
C115 C80 C35 122.3(6) . .
C19 C80 C35 117.5(6) . .
C102 C81 C97 108.2(9) . .
C102 C81 C31 141.9(10) . .
C97 C81 C31 108.1(8) . .
C10 C82 C61 118.1(10) . .
C15 C83 C22 120.8(6) . .
C11 C84 C75 117.8(8) . 8_554
O6 C85 O17 139.0(13) . .
O6 C85 C36 110.7(10) . .
O17 C85 C36 109.8(9) . .
C49 C86 C39 123.8(7) . 6_455
N2 C87 C47 117.6(8) . .
C99 C88 C5 122.2(8) . .
C76 C89 C62 127.9(12) . .
C36 C90 C43 120.0(10) . .
C103 C91 C65 102.2(12) . .
C95 C92 C104 117.3(10) . .
C95 C92 C31 117.5(9) . .
C104 C92 C31 125.1(8) . .
O10 C93 O8 120.1(14) . .
O10 C93 C6 126.1(14) . .
O8 C93 C6 113.9(12) . .
C2 C94 C74 117.4(13) . .
C92 C95 C28 125.0(9) . .
C54 C96 C104 117.1(11) . .
C105 C97 C81 120.6(9) . .
C36 C98 C116 110.6(8) . .
C88 C99 C58 121.1(10) . .
C88 C99 C34 122.8(9) . .
C58 C99 C34 116.1(9) . .
N7 C100 C2 159(2) . .
C7 C101 C46 122.3(6) . 5_554
C106 C102 C81 128.2(12) . .
C8 C103 C91 119.5(11) . .
C8 C103 C66 126.8(13) . .
C91 C103 C66 110.9(13) . .
C92 C104 C96 120.9(10) . .
C107 C105 C97 121.5(11) . .
C107 C106 C102 128.0(15) . .
C106 C107 C105 113.6(13) . .
C106 C107 N8 114.3(11) . .
C105 C107 N8 128.1(12) . .
C45 C108 C62 108.7(11) . .
C45 C108 N6 142.0(11) . .
C62 C108 N6 109.0(10) . .
C76 C109 C45 107.1(12) . .
C38 C110 C71 116.0(10) . .
C65 C111 C37 102.2(13) . .
C65 C111 C60 133.4(12) . .
C37 C111 C60 124.3(9) . .
C10 C112 C72 125.8(14) . .
C61 C113 C72 105.3(13) . .
C61 C113 N5 130.4(10) . .
C72 C113 N5 124.3(12) . .
C53 C114 C12 119.8(7) . 5_554
C80 C115 C25 119.6(5) . .
C52 C116 C98 132.3(10) . .

loop_
_geom_bond_atom_site_label_1
_geom_bond_atom_site_label_2
_geom_bond_distance
_geom_bond_site_symmetry_2
Zn1 O3 1.921(5) .
Zn1 O4 1.944(4) .
Zn1 O1 1.975(5) .
Zn1 O14 2.010(4) .
Zn1 Zn4 3.1358(11) .
Zn1 Zn5 3.1362(13) .
Zn1 Zn3 3.1378(10) .
Zn2 O16 1.887(8) .
Zn2 O2 1.932(5) .
Zn2 O2 1.932(5) 2
Zn2 O2 1.932(5) 3
Zn2 Zn6 3.1329(15) 2
Zn2 Zn6 3.1329(15) .
Zn2 Zn6 3.1329(15) 3
Zn3 O7 1.786(6) .
Zn3 O9 1.946(7) .
Zn3 O12 1.949(7) .
Zn3 O14 1.970(4) .
Zn4 O10 1.770(7) .
Zn4 O18 1.821(8) .
Zn4 O14 1.864(4) .
Zn4 O5 1.903(6) .
Zn5 O15 1.833(7) .
Zn5 O8 1.889(8) .
Zn5 O14 1.914(4) .
Zn5 O13 1.933(7) .
Zn6 O6 1.874(6) .
Zn6 O17 1.912(7) 2
Zn6 O11 1.946(7) .
Zn6 O16 1.959(3) .
O1 C34 1.179(10) .
O2 C51 1.230(12) .
O3 C20 1.196(9) .
O4 C24 1.199(7) .
O5 C24 1.222(7) .
O6 C85 1.200(9) .
O7 C60 1.198(12) 5
O8 C93 1.281(14) .
O9 C69 1.418(15) .
O10 C93 1.202(13) .
O11 C51 1.188(11) .
O12 C20 1.188(8) .
O13 C34 1.169(9) .
O15 C69 1.106(16) .
O16 Zn6 1.959(3) 2
O16 Zn6 1.959(3) 3
O17 C85 1.272(9) .
O17 Zn6 1.912(7) 3
O18 C60 1.323(12) 5
O19 C1 1.019(13) .
O20 C73 1.019(18) .
O21 C31 1.121(8) .
O22 C35 1.149(7) .
N1 C41 1.211(6) .
N1 C9 1.473(7) .
N2 C87 1.273(7) .
N2 C63 1.452(8) 8_554
N3 C48 1.259(7) .
N3 C27 1.430(8) .
N4 C67 1.216(6) .
N4 C50 1.455(8) .
N5 C32 1.010(11) .
N5 C113 1.526(15) .
N6 C56 0.966(8) 9_554
N6 C108 1.636(12) .
N6 C52 1.954(13) 9_554
N7 C100 1.039(14) .
N7 C54 1.555(11) .
N8 C66 1.109(12) 9_554
N8 C107 1.563(12) .
C1 C4 1.522(7) .
C1 C4 1.522(7) 3
C1 C4 1.522(7) 2
C2 C94 1.280(12) .
C2 C100 1.321(16) .
C2 C33 1.436(12) .
C3 C9 1.434(7) .
C3 C21 1.498(7) .
C4 C21 1.229(8) .
C4 C14 1.390(8) .
C5 C59 1.444(8) .
C5 C88 1.447(7) .
C6 C74 1.094(19) .
C6 C42 1.349(10) .
C6 C93 1.530(13) .
C7 C101 1.385(7) .
C7 C53 1.389(8) .
C7 C41 1.503(7) .
C8 C103 1.342(10) .
C8 C37 1.440(8) .
C9 C16 1.318(8) .
C10 C112 1.160(10) .
C10 C82 1.341(10) .
C10 C73 1.680(8) .
C11 C39 1.313(7) .
C11 C84 1.404(9) .
C11 C67 1.471(8) 6_455
C12 C46 1.250(7) .
C12 C114 1.506(9) 9
C12 C24 1.559(9) .
C13 C30 1.338(7) .
C13 C23 1.402(7) .
C13 C35 1.516(8) .
C14 C16 1.398(7) .
C15 C26 1.341(6) .
C15 C83 1.422(8) .
C15 C35 1.523(8) .
C17 C50 1.368(8) .
C17 C26 1.457(7) .
C18 C55 1.069(15) .
C18 C71 1.344(9) .
C18 C69 1.567(12) .
C19 C80 1.359(7) .
C19 C77 1.408(7) .
C20 C49 1.471(11) .
C22 C50 1.286(7) .
C22 C83 1.428(8) .
C23 C40 1.456(7) .
C25 C63 1.358(7) .
C25 C115 1.464(7) .
C27 C40 1.327(8) .
C27 C44 1.450(8) .
C28 C54 1.335(11) .
C28 C95 1.476(10) .
C29 C47 1.348(12) .
C29 C70 1.465(11) .
C30 C44 1.507(7) .
C31 C76 1.487(11) .
C31 C92 1.579(10) .
C31 C81 1.588(10) .
C32 C38 1.349(14) .
C33 C42 1.509(10) .
C34 C99 1.612(13) .
C35 C80 1.556(8) .
C36 C90 1.293(9) .
C36 C98 1.327(8) .
C36 C85 1.684(13) .
C37 C111 1.385(11) .
C38 C64 1.248(19) .
C38 C110 1.281(15) .
C39 C86 1.472(8) 8_554
C43 C52 1.238(10) .
C43 C90 1.634(10) .
C45 C108 1.345(11) .
C45 C109 1.414(12) .
C46 C101 1.448(7) 9
C47 C57 1.320(8) .
C47 C87 1.480(9) .
C48 C59 1.510(8) .
C49 C86 1.314(8) .
C49 C75 1.425(10) .
C51 C78 1.532(13) .
C52 C116 1.189(9) .
C52 C56 1.576(12) .
C52 N6 1.954(13) 5
C53 C114 1.444(8) .
C54 C96 1.412(10) .
C55 C64 1.454(16) .
C56 N6 0.966(8) 5
C57 C79 1.550(9) .
C58 C99 1.398(11) .
C58 C68 1.408(9) .
C59 C68 1.420(8) .
C60 O7 1.198(11) 9_554
C60 O18 1.323(12) 9_554
C60 C111 1.512(14) .
C61 C113 1.378(13) .
C61 C82 1.469(10) .
C62 C89 1.419(12) .
C62 C108 1.444(12) .
C63 C77 1.379(7) .
C63 N2 1.452(8) 6_455
C65 C111 1.294(11) .
C65 C91 1.454(14) .
C66 N8 1.109(12) 5
C66 C103 1.437(14) .
C67 C11 1.471(8) 8_554
C70 C78 1.417(10) .
C71 C110 1.556(10) .
C72 C112 1.357(11) .
C72 C113 1.399(12) .
C73 C10 1.680(8) 2
C73 C10 1.680(8) 3
C74 C94 1.425(16) .
C75 C84 1.556(10) 6_455
C76 C109 1.301(11) .
C76 C89 1.392(11) .
C78 C79 1.259(9) .
C80 C115 1.316(6) .
C81 C102 1.372(12) .
C81 C97 1.495(11) .
C84 C75 1.555(10) 8_554
C86 C39 1.472(8) 6_455
C88 C99 1.345(8) .
C91 C103 1.427(14) .
C92 C95 1.292(9) .
C92 C104 1.417(11) .
C96 C104 1.481(12) .
C97 C105 1.475(11) .
C98 C116 1.525(10) .
C101 C46 1.448(7) 5_554
C102 C106 1.353(12) .
C105 C107 1.423(13) .
C106 C107 1.262(12) .
C114 C12 1.505(9) 5_554
